data_7027320
loop_
_publ_author_name
'Knoepfler-M\"uhlecker, Anna'
'Scheffter, Birgit'
'Kopacka, Holger'
'Wurst, Klaus'
'Peringer, Paul'

_publ_section_title
;
 Host--guest chemistry of the cluster [Hg3(\m-dppm)3]4+
 [dppm&#x2005;=&#x2005;bis(diphenylphosphino)methane] with oxo- and
 fluoro-anions
;
_journal_issue 15
_journal_name_full 'Journal of the Chemical Society, Dalton Transactions'
_journal_page_first 2525
_journal_paper_doi 10.1039/a901327j
_journal_year 1999
_chemical_formula_sum 'C79 H86 Hg3 O16 P6 S4'
_chemical_formula_weight 2207.31
_chemical_name_systematic
;
 ?
;
_space_group_IT_number 2
_symmetry_cell_setting triclinic
_symmetry_space_group_name_Hall '-P 1'
_symmetry_space_group_name_H-M 'P -1'
_atom_sites_solution_hydrogens geom
_atom_sites_solution_primary direct
_atom_sites_solution_secondary difmap
_audit_creation_method SHELXL
_cell_angle_alpha 83.19(2)
_cell_angle_beta 71.49(2)
_cell_angle_gamma 65.96(2)
_cell_formula_units_Z 2
_cell_length_a 14.920(3)
_cell_length_b 15.036(3)
_cell_length_c 22.182(4)
_cell_measurement_reflns_used 24
_cell_measurement_temperature 293(2)
_cell_measurement_theta_max 12.5
_cell_measurement_theta_min 5.2
_cell_volume 4309.2(17)
_computing_structure_refinement 'SHELXL-93 (Sheldrick, 1993)'
_computing_structure_solution 'SHELXS-86 (Sheldrick, 1990)'
_diffrn_ambient_temperature 293(2)
_diffrn_measurement_device 'Siemens P4'
_diffrn_measurement_method omega-scans
_diffrn_radiation_monochromator graphite
_diffrn_radiation_source 'fine-focus sealed tube'
_diffrn_radiation_type MoKa
_diffrn_radiation_wavelength 0.71073
_diffrn_reflns_av_R_equivalents 0.0465
_diffrn_reflns_av_sigmaI/netI 0.0514
_diffrn_reflns_limit_h_max 15
_diffrn_reflns_limit_h_min -1
_diffrn_reflns_limit_k_max 17
_diffrn_reflns_limit_k_min -16
_diffrn_reflns_limit_l_max 26
_diffrn_reflns_limit_l_min -25
_diffrn_reflns_number 14022
_diffrn_reflns_theta_max 23.50
_diffrn_reflns_theta_min 5.00
_diffrn_standards_decay_% 0
_diffrn_standards_interval_count 100
_diffrn_standards_number 3
_exptl_absorpt_coefficient_mu 5.601
_exptl_absorpt_correction_T_max 1.000
_exptl_absorpt_correction_T_min 0.452
_exptl_absorpt_correction_type psi-scan
_exptl_crystal_colour colourless
_exptl_crystal_density_diffrn 1.701
_exptl_crystal_description prism
_exptl_crystal_F_000 2164
_exptl_crystal_size_max 0.9
_exptl_crystal_size_mid 0.5
_exptl_crystal_size_min 0.4
_refine_diff_density_max 2.473
_refine_diff_density_min -2.169
_refine_diff_density_rms .242
_refine_ls_extinction_method none
_refine_ls_goodness_of_fit_all 1.052
_refine_ls_goodness_of_fit_obs 1.094
_refine_ls_matrix_type full
_refine_ls_number_parameters 973
_refine_ls_number_reflns 12038
_refine_ls_number_restraints 0
_refine_ls_restrained_S_all 1.225
_refine_ls_restrained_S_obs 1.094
_refine_ls_R_factor_all 0.0858
_refine_ls_R_factor_obs 0.0642
_refine_ls_shift/esd_max 0.027
_refine_ls_shift/esd_mean 0.004
_refine_ls_structure_factor_coef Fsqd
_refine_ls_weighting_details 'w=1/[s^2^(Fo^2^)+( 0.1119P)^2^+53.9688P] where P=(Fo^2^+2Fc^2^)/3'
_refine_ls_weighting_scheme calc
_refine_ls_wR_factor_all 0.2192
_refine_ls_wR_factor_obs 0.1732
_reflns_number_observed 9801
_reflns_number_total 12409
_reflns_observed_criterion >2sigma(I)
_cod_data_source_file 901327jsup1.cif
_cod_data_source_block 5H2O
_cod_depositor_comments
;
The following automatic conversions were performed:

'_exptl_absorpt_correction_type' value 'PSI-scan' changed to
'psi-scan' according to
/home/saulius/struct/CIF-dictionaries/cif_core.dic dictionary named
'cif_core.dic' version 2.4.2 from 2011-04-26.

Automatic conversion script
Id: cif_fix_values 1891 2012-01-12 08:04:46Z andrius 

The following automatic conversions were performed:

'_refine_ls_weighting_scheme' value 'calc w=1/[s^2^(Fo^2^)+(
0.1119P)^2^+53.9688P] where P=(Fo^2^+2Fc^2^)/3' was changed to
'calc'. New tag '_refine_ls_weighting_details' was created. The value
of the new tag was set to 'w=1/[s^2^(Fo^2^)+( 0.1119P)^2^+53.9688P]
where P=(Fo^2^+2Fc^2^)/3'.

Automatic conversion script
Id: cif_fix_values 3143 2015-03-26 13:38:13Z robertas 
;
_cod_original_cell_volume 4309.2(14)
_cod_original_sg_symbol_H-M P-1
_cod_database_code 7027320

loop_
_symmetry_equiv_pos_as_xyz
'x, y, z'
'-x, -y, -z'

loop_
_atom_site_aniso_label
_atom_site_aniso_U_11
_atom_site_aniso_U_22
_atom_site_aniso_U_33
_atom_site_aniso_U_23
_atom_site_aniso_U_13
_atom_site_aniso_U_12
Hg1 0.0276(3) 0.0268(3) 0.0442(3) 0.0036(2) -0.0153(2) -0.0094(2)
Hg2 0.0226(3) 0.0231(3) 0.0396(3) -0.0015(2) -0.0106(2) -0.0051(2)
Hg3 0.0234(3) 0.0263(3) 0.0448(3) -0.0004(2) -0.0090(2) -0.0087(2)
P12 0.026(2) 0.024(2) 0.045(2) 0.004(2) -0.014(2) -0.004(2)
P13 0.020(2) 0.031(2) 0.039(2) 0.0029(15) -0.011(2) -0.008(2)
P21 0.030(2) 0.023(2) 0.044(2) -0.0004(15) -0.016(2) -0.008(2)
P23 0.019(2) 0.022(2) 0.036(2) -0.0002(14) -0.0101(14) -0.0058(14)
P31 0.026(2) 0.024(2) 0.038(2) 0.0020(14) -0.009(2) -0.011(2)
P32 0.018(2) 0.021(2) 0.038(2) -0.0035(14) -0.0059(14) -0.0033(14)
S1 0.032(2) 0.036(2) 0.033(2) 0.0014(15) -0.008(2) -0.013(2)
S2 0.043(2) 0.038(2) 0.038(2) -0.001(2) -0.013(2) -0.014(2)
S3 0.041(2) 0.063(3) 0.057(3) -0.003(2) -0.006(2) -0.017(2)
S4 0.044(3) 0.068(3) 0.077(3) -0.014(3) -0.019(2) -0.016(2)
O1 0.050(7) 0.039(6) 0.056(7) 0.000(5) -0.009(6) 0.005(5)
O2 0.044(7) 0.068(8) 0.058(7) -0.001(6) -0.005(5) -0.040(6)
O3 0.072(8) 0.033(6) 0.065(7) -0.004(5) -0.002(6) -0.027(6)
O4 0.100(13) 0.097(12) 0.163(16) -0.059(12) -0.097(13) 0.027(10)
O5 0.062(8) 0.060(8) 0.045(6) -0.014(5) -0.005(6) -0.029(6)
O6 0.068(8) 0.039(7) 0.067(8) -0.014(6) 0.006(6) -0.021(6)
O7 0.075(10) 0.104(12) 0.061(8) -0.023(8) -0.016(7) -0.026(9)
O8 0.079(10) 0.085(10) 0.070(8) 0.020(7) -0.038(7) -0.038(8)
O9 0.055(9) 0.167(17) 0.072(10) -0.017(10) 0.020(7) -0.052(11)
O10 0.049(8) 0.063(9) 0.139(14) -0.042(9) 0.005(9) -0.008(7)
O11 0.071(9) 0.053(8) 0.115(11) -0.032(8) -0.031(8) -0.012(7)
O12 0.179(21) 0.148(18) 0.089(12) 0.038(12) -0.048(13) -0.093(17)
C1 0.070(13) 0.088(14) 0.028(8) -0.009(8) -0.003(8) -0.041(11)
C2 0.111(18) 0.073(13) 0.041(10) -0.001(9) -0.004(10) -0.057(13)
C3 0.118(23) 0.055(15) 0.163(27) 0.039(16) -0.049(20) -0.016(15)
C4 0.103(21) 0.098(20) 0.191(30) 0.003(19) -0.096(22) -0.038(17)
C12 0.039(9) 0.021(7) 0.054(9) -0.002(6) -0.017(7) -0.009(6)
C13 0.030(8) 0.027(7) 0.039(8) -0.003(6) -0.006(6) -0.008(6)
C23 0.023(7) 0.021(7) 0.040(8) -0.012(6) 0.010(6) -0.009(6)
C111 0.021(7) 0.044(9) 0.054(9) 0.005(7) -0.010(7) -0.011(7)
C112 0.040(9) 0.038(9) 0.047(9) -0.006(7) -0.010(7) -0.011(7)
C113 0.069(14) 0.093(17) 0.051(11) -0.004(11) -0.013(10) -0.017(12)
C114 0.044(10) 0.073(13) 0.047(10) 0.013(9) -0.011(8) -0.009(10)
C115 0.057(11) 0.047(10) 0.071(12) 0.028(9) -0.019(10) -0.024(9)
C116 0.047(10) 0.043(9) 0.049(9) 0.013(7) -0.026(8) -0.011(8)
C121 0.049(10) 0.026(8) 0.066(11) 0.010(7) -0.014(8) -0.021(7)
C122 0.033(10) 0.073(14) 0.084(14) 0.003(11) 0.003(10) -0.013(10)
C123 0.063(16) 0.087(18) 0.156(25) 0.003(17) -0.031(17) -0.029(14)
C124 0.028(11) 0.065(14) 0.157(25) -0.008(15) 0.000(14) -0.010(10)
C125 0.032(11) 0.101(18) 0.113(19) 0.027(15) -0.012(12) -0.027(12)
C126 0.023(9) 0.081(14) 0.072(12) 0.011(10) -0.019(8) -0.011(9)
C131 0.028(8) 0.035(8) 0.032(8) 0.015(6) -0.003(6) -0.009(7)
C132 0.050(11) 0.070(13) 0.055(11) 0.010(9) -0.031(9) 0.014(10)
C133 0.038(11) 0.077(14) 0.089(15) -0.005(11) -0.029(10) 0.016(10)
C134 0.035(10) 0.104(17) 0.058(12) -0.011(11) 0.003(9) -0.011(11)
C135 0.036(10) 0.068(12) 0.054(10) -0.006(9) -0.001(8) -0.001(9)
C136 0.033(9) 0.048(10) 0.063(11) 0.009(8) -0.007(8) -0.004(8)
C141 0.022(8) 0.045(9) 0.034(8) -0.010(7) 0.003(6) 0.009(7)
C142 0.049(10) 0.065(12) 0.067(11) 0.008(9) -0.040(9) -0.026(9)
C143 0.057(13) 0.076(14) 0.096(17) -0.022(12) -0.046(13) -0.011(11)
C144 0.082(17) 0.084(16) 0.082(17) -0.034(13) -0.054(15) 0.011(13)
C145 0.096(19) 0.109(20) 0.046(12) -0.008(11) -0.029(12) 0.000(16)
C146 0.030(9) 0.071(13) 0.055(11) 0.001(9) -0.003(8) -0.003(9)
C211 0.063(11) 0.028(8) 0.043(9) 0.007(6) -0.036(8) -0.012(8)
C212 0.050(11) 0.040(10) 0.098(15) -0.012(9) -0.029(10) -0.005(9)
C213 0.049(12) 0.070(13) 0.111(18) -0.040(12) -0.055(12) 0.005(10)
C214 0.106(19) 0.065(13) 0.090(17) -0.010(12) -0.073(16) -0.013(13)
C215 0.133(22) 0.063(13) 0.075(14) 0.009(11) -0.056(15) -0.044(14)
C216 0.109(17) 0.056(12) 0.060(12) -0.005(9) -0.035(12) -0.047(12)
C221 0.023(7) 0.031(8) 0.051(9) 0.000(6) -0.013(7) -0.011(6)
C222 0.059(11) 0.039(10) 0.050(10) -0.008(8) -0.013(9) -0.002(8)
C223 0.055(11) 0.032(9) 0.084(13) -0.002(9) -0.012(10) -0.017(9)
C224 0.058(12) 0.043(11) 0.105(16) 0.010(11) -0.025(12) -0.021(10)
C225 0.074(14) 0.083(15) 0.054(11) 0.003(10) -0.015(10) -0.038(12)
C226 0.039(9) 0.047(10) 0.048(9) -0.005(8) -0.008(8) -0.007(8)
C231 0.035(8) 0.039(9) 0.042(8) 0.011(7) -0.013(7) -0.008(7)
C232 0.062(12) 0.043(10) 0.078(12) -0.004(9) -0.003(10) -0.028(9)
C233 0.085(15) 0.057(12) 0.072(13) -0.005(10) 0.028(11) -0.052(12)
C234 0.039(10) 0.070(13) 0.070(13) 0.016(10) -0.003(9) -0.024(10)
C235 0.043(10) 0.074(13) 0.042(9) 0.000(9) -0.007(8) -0.013(9)
C236 0.037(9) 0.048(10) 0.036(8) -0.003(7) 0.000(7) -0.010(8)
C241 0.024(7) 0.038(8) 0.040(8) 0.004(6) -0.018(6) -0.010(6)
C242 0.033(9) 0.038(9) 0.053(9) 0.001(7) -0.016(7) -0.004(7)
C243 0.046(10) 0.071(12) 0.066(12) 0.001(10) -0.040(9) -0.013(9)
C244 0.082(15) 0.074(13) 0.069(12) 0.018(10) -0.049(12) -0.048(12)
C245 0.085(15) 0.068(12) 0.044(10) 0.008(8) -0.016(9) -0.051(12)
C246 0.038(9) 0.054(10) 0.033(8) 0.006(7) -0.012(7) -0.006(8)
C311 0.037(8) 0.013(6) 0.049(9) 0.001(6) -0.014(7) -0.005(6)
C312 0.074(13) 0.048(10) 0.072(12) 0.013(9) -0.047(10) -0.030(10)
C313 0.065(13) 0.053(11) 0.074(13) -0.021(10) -0.029(11) -0.010(10)
C314 0.125(22) 0.049(12) 0.059(13) -0.001(9) -0.057(15) 0.001(13)
C315 0.088(17) 0.053(13) 0.075(14) -0.015(10) 0.003(13) -0.014(12)
C316 0.057(11) 0.031(8) 0.054(10) 0.004(7) -0.006(8) -0.021(8)
C321 0.016(7) 0.019(7) 0.047(8) -0.006(6) 0.000(6) 0.004(5)
C322 0.037(8) 0.026(8) 0.051(9) 0.006(6) -0.019(7) -0.008(7)
C323 0.081(14) 0.034(9) 0.070(12) 0.013(8) -0.038(11) -0.022(9)
C324 0.085(14) 0.026(9) 0.065(11) 0.006(8) -0.021(10) -0.012(9)
C325 0.078(13) 0.047(10) 0.043(9) 0.005(8) -0.031(9) -0.010(9)
C326 0.047(9) 0.026(8) 0.047(9) -0.002(7) 0.003(7) -0.019(7)
C331 0.030(8) 0.018(7) 0.046(8) -0.005(6) -0.022(7) -0.005(6)
C332 0.051(10) 0.017(7) 0.052(9) -0.005(6) -0.004(8) -0.010(7)
C333 0.047(11) 0.040(10) 0.110(16) -0.012(10) -0.025(11) -0.023(9)
C334 0.052(11) 0.041(10) 0.107(16) -0.038(11) -0.004(11) -0.018(9)
C335 0.057(12) 0.066(13) 0.058(11) -0.030(10) 0.000(9) -0.011(10)
C336 0.046(10) 0.038(9) 0.049(9) -0.007(7) -0.008(8) -0.014(8)
C341 0.034(8) 0.020(7) 0.051(9) -0.002(6) -0.019(7) -0.005(6)
C342 0.047(10) 0.058(10) 0.037(8) -0.001(7) -0.021(7) -0.016(8)
C343 0.027(9) 0.064(12) 0.069(12) -0.005(10) 0.001(8) 0.010(8)
C344 0.099(17) 0.098(17) 0.071(13) 0.034(12) -0.063(13) -0.051(15)
C345 0.052(11) 0.064(12) 0.049(10) -0.011(9) -0.007(9) -0.013(9)
C346 0.033(8) 0.024(7) 0.058(10) -0.005(7) -0.011(7) -0.011(6)
O13 0.037(7) 0.119(12) 0.083(9) -0.031(8) -0.007(6) -0.041(8)
O14 0.066(9) 0.081(10) 0.082(9) 0.005(7) -0.005(7) -0.047(8)
O15 0.072(10) 0.169(17) 0.075(10) -0.033(10) -0.010(8) -0.053(11)
O16 0.039(8) 0.030(7) 0.277(24) -0.009(10) -0.028(11) -0.008(6)

loop_
_atom_site_label
_atom_site_type_symbol
_atom_site_fract_x
_atom_site_fract_y
_atom_site_fract_z
_atom_site_U_iso_or_equiv
_atom_site_thermal_displace_type
_atom_site_occupancy
_atom_site_calc_flag
Hg1 Hg 0.25668(4) 0.82142(4) 0.24845(3) 0.0324(2) Uani 1 d
Hg2 Hg 0.06245(4) 0.83592(4) 0.24802(2) 0.0292(2) Uani 1 d
Hg3 Hg 0.10172(4) 1.00100(4) 0.24931(3) 0.0320(2) Uani 1 d
P12 P 0.3188(3) 0.6395(3) 0.2599(2) 0.0330(8) Uani 1 d
P13 P 0.3864(3) 0.8945(3) 0.2366(2) 0.0306(8) Uani 1 d
P21 P 0.1273(3) 0.6549(2) 0.2301(2) 0.0317(8) Uani 1 d
P23 P -0.1285(2) 0.9319(2) 0.2636(2) 0.0262(7) Uani 1 d
P31 P 0.2121(3) 1.0949(2) 0.2348(2) 0.0293(8) Uani 1 d
P32 P -0.0763(3) 1.1108(2) 0.2461(2) 0.0273(7) Uani 1 d
S1 S 0.2555(3) 0.8396(3) 0.0938(2) 0.0345(8) Uani 1 d
S2 S 0.0009(3) 0.9362(3) 0.4057(2) 0.0400(9) Uani 1 d
S3 S -0.4387(3) 1.1972(4) 0.3943(2) 0.0566(11) Uani 1 d
S4 S 0.4455(4) 0.2981(4) 0.1710(3) 0.0636(13) Uani 1 d
O1 O 0.3220(9) 0.7685(8) 0.1282(5) 0.058(3) Uani 1 d
O2 O 0.1601(9) 0.8329(9) 0.1079(5) 0.053(3) Uani 1 d
O3 O 0.2440(10) 0.9404(8) 0.1027(6) 0.059(3) Uani 1 d
O4 O 0.0887(14) 0.8860(13) 0.4287(9) 0.122(7) Uani 1 d
O5 O -0.0188(9) 0.8703(9) 0.3739(5) 0.056(3) Uani 1 d
O6 O 0.0035(10) 1.0200(8) 0.3658(6) 0.063(3) Uani 1 d
O7 O -0.4140(11) 1.1436(12) 0.3376(6) 0.082(4) Uani 1 d
O8 O -0.3556(11) 1.1602(11) 0.4229(6) 0.074(4) Uani 1 d
O9 O -0.5376(11) 1.2120(15) 0.4381(7) 0.104(6) Uani 1 d
O10 O 0.3546(11) 0.3578(10) 0.2155(8) 0.093(5) Uani 1 d
O11 O 0.4465(11) 0.2021(10) 0.1634(7) 0.080(4) Uani 1 d
O12 O 0.4682(19) 0.3465(16) 0.1116(9) 0.130(7) Uani 1 d
C1 C 0.3187(15) 0.8110(15) 0.0134(7) 0.061(5) Uani 1 d
H1A H 0.3845 0.8152 0.0023 0.091 Uiso 1 calc
H1B H 0.2783 0.8561 -0.0117 0.091 Uiso 1 calc
H1C H 0.3280 0.7461 0.0052 0.091 Uiso 1 calc
C2 C -0.1075(19) 0.9858(15) 0.4700(8) 0.072(6) Uani 1 d
H2A H -0.1665 1.0194 0.4551 0.109 Uiso 1 calc
H2B H -0.0984 1.0307 0.4925 0.109 Uiso 1 calc
H2C H -0.1176 0.9346 0.4980 0.109 Uiso 1 calc
C3 C -0.4422(24) 1.3147(18) 0.3665(16) 0.120(10) Uani 1 d
H3A H -0.3770 1.3081 0.3368 0.179 Uiso 1 calc
H3B H -0.4567 1.3547 0.4019 0.179 Uiso 1 calc
H3C H -0.4950 1.3445 0.3460 0.179 Uiso 1 calc
C4 C 0.5501(22) 0.2758(21) 0.1987(16) 0.118(10) Uani 1 d
H4A H 0.6123 0.2352 0.1686 0.177 Uiso 1 calc
H4B H 0.5413 0.2437 0.2389 0.177 Uiso 1 calc
H4C H 0.5541 0.3365 0.2038 0.177 Uiso 1 calc
C12 C 0.2663(11) 0.5989(10) 0.2093(7) 0.038(3) Uani 1 d
H12A H 0.2948 0.6138 0.1655 0.045 Uiso 1 calc
H12B H 0.2877 0.5288 0.2125 0.045 Uiso 1 calc
C13 C 0.3480(11) 1.0124(10) 0.1978(6) 0.034(3) Uani 1 d
H13A H 0.3578 1.0019 0.1535 0.040 Uiso 1 calc
H13B H 0.3925 1.0439 0.1993 0.040 Uiso 1 calc
C23 C -0.1682(10) 1.0550(9) 0.2902(6) 0.032(3) Uani 1 d
H23A H -0.1748 1.0546 0.3351 0.038 Uiso 1 calc
H23B H -0.2351 1.0945 0.2848 0.038 Uiso 1 calc
C111 C 0.2748(11) 0.5974(11) 0.3408(7) 0.041(4) Uani 1 d
C112 C 0.2227(12) 0.6612(11) 0.3889(7) 0.043(4) Uani 1 d
H112 H 0.2076 0.7270 0.3805 0.052 Uiso 1 calc
C113 C 0.1908(17) 0.6332(18) 0.4501(9) 0.077(6) Uani 1 d
H113 H 0.1534 0.6786 0.4832 0.092 Uiso 1 calc
C114 C 0.2173(14) 0.5316(15) 0.4611(8) 0.061(5) Uani 1 d
H114 H 0.1983 0.5095 0.5023 0.073 Uiso 1 calc
C115 C 0.2708(14) 0.4660(13) 0.4113(9) 0.060(5) Uani 1 d
H115 H 0.2899 0.3996 0.4190 0.071 Uiso 1 calc
C116 C 0.2960(13) 0.4976(12) 0.3509(7) 0.047(4) Uani 1 d
H116 H 0.3267 0.4542 0.3167 0.056 Uiso 1 calc
C121 C 0.4562(13) 0.5768(11) 0.2315(8) 0.046(4) Uani 1 d
C122 C 0.5099(14) 0.5670(15) 0.1673(10) 0.071(6) Uani 1 d
H122 H 0.4737 0.5909 0.1377 0.085 Uiso 1 calc
C123 C 0.6140(20) 0.5235(20) 0.1466(15) 0.102(8) Uani 1 d
H123 H 0.6491 0.5192 0.1034 0.123 Uiso 1 calc
C124 C 0.6675(15) 0.4851(17) 0.1918(15) 0.092(8) Uani 1 d
H124 H 0.7384 0.4512 0.1778 0.110 Uiso 1 calc
C125 C 0.6207(15) 0.4954(18) 0.2533(13) 0.086(7) Uani 1 d
H125 H 0.6589 0.4747 0.2820 0.104 Uiso 1 calc
C126 C 0.5142(12) 0.5373(15) 0.2753(9) 0.062(5) Uani 1 d
H126 H 0.4808 0.5396 0.3187 0.074 Uiso 1 calc
C131 C 0.5137(11) 0.8273(10) 0.1852(6) 0.036(3) Uani 1 d
C132 C 0.5909(14) 0.7662(14) 0.2113(8) 0.068(6) Uani 1 d
H132 H 0.5777 0.7618 0.2552 0.081 Uiso 1 calc
C133 C 0.6876(14) 0.7121(16) 0.1715(11) 0.078(6) Uani 1 d
H133 H 0.7394 0.6719 0.1890 0.093 Uiso 1 calc
C134 C 0.7070(14) 0.7172(17) 0.1080(9) 0.074(6) Uani 1 d
H134 H 0.7721 0.6799 0.0822 0.089 Uiso 1 calc
C135 C 0.6335(13) 0.7759(14) 0.0804(8) 0.062(5) Uani 1 d
H135 H 0.6484 0.7806 0.0364 0.074 Uiso 1 calc
C136 C 0.5330(12) 0.8298(12) 0.1210(8) 0.055(4) Uani 1 d
H136 H 0.4804 0.8668 0.1034 0.066 Uiso 1 calc
C141 C 0.4016(11) 0.9129(11) 0.3117(7) 0.043(4) Uani 1 d
C142 C 0.4735(13) 0.9514(13) 0.3100(8) 0.054(4) Uani 1 d
H142 H 0.5112 0.9683 0.2717 0.065 Uiso 1 calc
C143 C 0.4869(17) 0.9639(16) 0.3676(12) 0.073(6) Uani 1 d
H143 H 0.5353 0.9881 0.3676 0.088 Uiso 1 calc
C144 C 0.4324(21) 0.9419(18) 0.4214(12) 0.087(8) Uani 1 d
H144 H 0.4409 0.9526 0.4593 0.104 Uiso 1 calc
C145 C 0.3621(21) 0.9030(20) 0.4229(10) 0.095(8) Uani 1 d
H145 H 0.3265 0.8849 0.4616 0.114 Uiso 1 calc
C146 C 0.3443(13) 0.8907(14) 0.3677(8) 0.060(5) Uani 1 d
H146 H 0.2945 0.8678 0.3689 0.072 Uiso 1 calc
C211 C 0.0972(13) 0.6227(10) 0.1641(7) 0.042(4) Uani 1 d
C212 C 0.0070(14) 0.6063(13) 0.1764(10) 0.064(5) Uani 1 d
H212 H -0.0335 0.6061 0.2180 0.077 Uiso 1 calc
C213 C -0.0208(15) 0.5911(15) 0.1276(12) 0.075(7) Uani 1 d
H213 H -0.0807 0.5803 0.1361 0.090 Uiso 1 calc
C214 C 0.0364(21) 0.5910(16) 0.0664(12) 0.082(7) Uani 1 d
H214 H 0.0140 0.5842 0.0333 0.098 Uiso 1 calc
C215 C 0.1302(22) 0.6015(15) 0.0536(10) 0.083(7) Uani 1 d
H215 H 0.1727 0.5967 0.0121 0.099 Uiso 1 calc
C216 C 0.1584(18) 0.6185(14) 0.1019(9) 0.067(6) Uani 1 d
H216 H 0.2194 0.6275 0.0933 0.080 Uiso 1 calc
C221 C 0.0793(10) 0.5896(10) 0.2972(7) 0.034(3) Uani 1 d
C222 C 0.1097(14) 0.4879(12) 0.2935(8) 0.055(5) Uani 1 d
H222 H 0.1538 0.4540 0.2560 0.066 Uiso 1 calc
C223 C 0.0731(15) 0.4387(12) 0.3465(10) 0.059(5) Uani 1 d
H223 H 0.0921 0.3718 0.3444 0.071 Uiso 1 calc
C224 C 0.0129(16) 0.4865(14) 0.3982(11) 0.069(5) Uani 1 d
H224 H -0.0119 0.4525 0.4327 0.083 Uiso 1 calc
C225 C -0.0164(17) 0.5830(16) 0.4053(9) 0.069(5) Uani 1 d
H225 H -0.0582 0.6137 0.4442 0.083 Uiso 1 calc
C226 C 0.0161(12) 0.6351(12) 0.3545(8) 0.049(4) Uani 1 d
H226 H -0.0048 0.7020 0.3588 0.059 Uiso 1 calc
C231 C -0.2038(12) 0.8778(11) 0.3243(7) 0.042(4) Uani 1 d
C232 C -0.2105(15) 0.7928(13) 0.3081(9) 0.062(5) Uani 1 d
H232 H -0.1838 0.7715 0.2660 0.075 Uiso 1 calc
C233 C -0.2553(17) 0.7421(14) 0.3534(9) 0.076(7) Uani 1 d
H233 H -0.2560 0.6846 0.3424 0.091 Uiso 1 calc
C234 C -0.3005(14) 0.7756(15) 0.4162(9) 0.064(5) Uani 1 d
H234 H -0.3315 0.7407 0.4469 0.077 Uiso 1 calc
C235 C -0.2991(13) 0.8592(15) 0.4326(8) 0.058(5) Uani 1 d
H235 H -0.3303 0.8817 0.4744 0.069 Uiso 1 calc
C236 C -0.2515(12) 0.9119(12) 0.3873(7) 0.045(4) Uani 1 d
H236 H -0.2516 0.9694 0.3990 0.054 Uiso 1 calc
C241 C -0.1724(10) 0.9390(10) 0.1957(6) 0.033(3) Uani 1 d
C242 C -0.2737(12) 1.0008(11) 0.1988(7) 0.044(4) Uani 1 d
H242 H -0.3169 1.0407 0.2341 0.053 Uiso 1 calc
C243 C -0.3082(14) 1.0005(14) 0.1461(9) 0.059(5) Uani 1 d
H243 H -0.3746 1.0422 0.1464 0.070 Uiso 1 calc
C244 C -0.2475(17) 0.9416(15) 0.0963(9) 0.064(5) Uani 1 d
H244 H -0.2730 0.9417 0.0631 0.077 Uiso 1 calc
C245 C -0.1448(16) 0.8789(14) 0.0926(8) 0.060(5) Uani 1 d
H245 H -0.1032 0.8377 0.0576 0.072 Uiso 1 calc
C246 C -0.1069(12) 0.8802(12) 0.1434(7) 0.046(4) Uani 1 d
H246 H -0.0389 0.8420 0.1415 0.055 Uiso 1 calc
C311 C 0.2048(11) 1.1481(9) 0.3075(7) 0.035(3) Uani 1 d
C312 C 0.2853(15) 1.1676(13) 0.3103(9) 0.057(5) Uani 1 d
H312 H 0.3425 1.1597 0.2752 0.069 Uiso 1 calc
C313 C 0.2760(16) 1.1998(14) 0.3686(10) 0.064(5) Uani 1 d
H313 H 0.3310 1.2099 0.3732 0.077 Uiso 1 calc
C314 C 0.1916(23) 1.2175(14) 0.4191(10) 0.081(8) Uani 1 d
H314 H 0.1891 1.2392 0.4574 0.098 Uiso 1 calc
C315 C 0.1105(20) 1.2032(15) 0.4137(11) 0.082(7) Uani 1 d
H315 H 0.0505 1.2190 0.4476 0.098 Uiso 1 calc
C316 C 0.1159(14) 1.1650(11) 0.3576(8) 0.049(4) Uani 1 d
H316 H 0.0622 1.1516 0.3541 0.059 Uiso 1 calc
C321 C 0.1901(10) 1.1895(9) 0.1741(7) 0.033(3) Uani 1 d
C322 C 0.1999(11) 1.2752(10) 0.1788(7) 0.038(3) Uani 1 d
H322 H 0.2169 1.2870 0.2131 0.046 Uiso 1 calc
C323 C 0.1841(16) 1.3440(12) 0.1315(9) 0.059(5) Uani 1 d
H323 H 0.1923 1.4017 0.1330 0.071 Uiso 1 calc
C324 C 0.1559(16) 1.3258(12) 0.0821(9) 0.063(5) Uani 1 d
H324 H 0.1441 1.3719 0.0506 0.075 Uiso 1 calc
C325 C 0.1453(15) 1.2400(13) 0.0793(8) 0.058(5) Uani 1 d
H325 H 0.1262 1.2281 0.0460 0.070 Uiso 1 calc
C326 C 0.1627(12) 1.1729(10) 0.1252(7) 0.043(4) Uani 1 d
H326 H 0.1557 1.1147 0.1232 0.051 Uiso 1 calc
C331 C -0.1200(10) 1.2284(9) 0.2833(7) 0.030(3) Uani 1 d
C332 C -0.0825(13) 1.2953(10) 0.2476(7) 0.044(4) Uani 1 d
H332 H -0.0479 1.2848 0.2044 0.053 Uiso 1 calc
C333 C -0.0984(14) 1.3786(13) 0.2783(11) 0.062(5) Uani 1 d
H333 H -0.0683 1.4209 0.2563 0.075 Uiso 1 calc
C334 C -0.1557(15) 1.3983(13) 0.3386(11) 0.068(6) Uani 1 d
H334 H -0.1690 1.4566 0.3569 0.082 Uiso 1 calc
C335 C -0.1960(15) 1.3348(15) 0.3746(9) 0.066(5) Uani 1 d
H335 H -0.2368 1.3500 0.4165 0.080 Uiso 1 calc
C336 C -0.1741(13) 1.2470(11) 0.3466(7) 0.046(4) Uani 1 d
H336 H -0.1963 1.2009 0.3708 0.055 Uiso 1 calc
C341 C -0.0891(11) 1.1358(9) 0.1679(7) 0.035(3) Uani 1 d
C342 C -0.1754(13) 1.2154(12) 0.1556(7) 0.047(4) Uani 1 d
H342 H -0.2265 1.2562 0.1887 0.056 Uiso 1 calc
C343 C -0.1822(13) 1.2309(14) 0.0947(9) 0.066(5) Uani 1 d
H343 H -0.2379 1.2820 0.0860 0.079 Uiso 1 calc
C344 C -0.1037(19) 1.1686(17) 0.0457(10) 0.078(7) Uani 1 d
H344 H -0.1071 1.1808 0.0042 0.094 Uiso 1 calc
C345 C -0.0218(14) 1.0900(14) 0.0569(8) 0.059(5) Uani 1 d
H345 H 0.0294 1.0493 0.0239 0.071 Uiso 1 calc
C346 C -0.0182(11) 1.0738(10) 0.1180(7) 0.039(3) Uani 1 d
H346 H 0.0343 1.0187 0.1265 0.047 Uiso 1 calc
O13 O 0.3988(9) 0.6469(11) 0.4538(6) 0.076(4) Uani 1 d
O14 O -0.3697(11) 0.9785(10) -0.0203(7) 0.075(4) Uani 1 d
O15 O 0.5406(12) 0.8712(15) -0.0507(7) 0.103(6) Uani 1 d
O16 O -0.3846(10) 1.5722(9) 0.4256(11) 0.121(8) Uani 1 d

loop_
_atom_type_symbol
_atom_type_description
_atom_type_scat_dispersion_real
_atom_type_scat_dispersion_imag
_atom_type_scat_source
C C .0033 .0016 'International Tables Vol C Tables 4.2.6.8 and 6.1.1.4'
H H .0000 .0000 'International Tables Vol C Tables 4.2.6.8 and 6.1.1.4'
O O .0106 .0060 'International Tables Vol C Tables 4.2.6.8 and 6.1.1.4'
P P .1023 .0942 'International Tables Vol C Tables 4.2.6.8 and 6.1.1.4'
S S .1246 .1234 'International Tables Vol C Tables 4.2.6.8 and 6.1.1.4'
Hg Hg -2.3894 9.2266 'International Tables Vol C Tables 4.2.6.8 and 6.1.1.4'

loop_
_geom_angle_atom_site_label_1
_geom_angle_atom_site_label_2
_geom_angle_atom_site_label_3
_geom_angle
P12 Hg1 P13 116.44(12)
P12 Hg1 O1 80.0(3)
P13 Hg1 O1 94.5(3)
P12 Hg1 Hg3 150.92(9)
P13 Hg1 Hg3 92.44(8)
O1 Hg1 Hg3 102.2(2)
P12 Hg1 Hg2 91.61(9)
P13 Hg1 Hg2 151.74(8)
O1 Hg1 Hg2 86.6(3)
Hg3 Hg1 Hg2 59.89(2)
P12 Hg1 O4 96.3(3)
P13 Hg1 O4 101.7(3)
O1 Hg1 O4 163.2(4)
Hg3 Hg1 O4 73.2(2)
Hg2 Hg1 O4 77.1(2)
P21 Hg2 P23 115.96(11)
P21 Hg2 O5 107.7(3)
P23 Hg2 O5 75.6(3)
P21 Hg2 Hg3 149.84(9)
P23 Hg2 Hg3 93.82(8)
O5 Hg2 Hg3 83.2(2)
P21 Hg2 Hg1 92.08(9)
P23 Hg2 Hg1 151.69(8)
O5 Hg2 Hg1 92.9(3)
Hg3 Hg2 Hg1 58.73(3)
P21 Hg2 O2 82.3(2)
P23 Hg2 O2 104.9(2)
O5 Hg2 O2 168.8(3)
Hg3 Hg2 O2 85.6(2)
Hg1 Hg2 O2 81.5(2)
P31 Hg3 P32 111.30(11)
P31 Hg3 O6 104.4(3)
P32 Hg3 O6 78.6(3)
P31 Hg3 Hg1 95.23(8)
P32 Hg3 Hg1 152.95(8)
O6 Hg3 Hg1 100.4(3)
P31 Hg3 Hg2 155.56(8)
P32 Hg3 Hg2 91.61(8)
O6 Hg3 Hg2 87.9(3)
Hg1 Hg3 Hg2 61.38(2)
P31 Hg3 O3 79.9(2)
P32 Hg3 O3 107.3(2)
O6 Hg3 O3 171.1(3)
Hg1 Hg3 O3 71.2(2)
Hg2 Hg3 O3 85.4(2)
C121 P12 C12 106.5(7)
C121 P12 C111 107.8(7)
C12 P12 C111 107.4(7)
C121 P12 Hg1 113.9(5)
C12 P12 Hg1 105.8(4)
C111 P12 Hg1 115.0(5)
C131 P13 C141 106.7(7)
C131 P13 C13 102.9(6)
C141 P13 C13 107.8(7)
C131 P13 Hg1 115.2(5)
C141 P13 Hg1 113.7(5)
C13 P13 Hg1 109.8(5)
C221 P21 C12 106.7(7)
C221 P21 C211 105.0(7)
C12 P21 C211 104.5(7)
C221 P21 Hg2 114.8(5)
C12 P21 Hg2 111.0(5)
C211 P21 Hg2 114.0(5)
C241 P23 C231 104.2(7)
C241 P23 C23 107.6(7)
C231 P23 C23 106.5(7)
C241 P23 Hg2 116.3(5)
C231 P23 Hg2 110.8(5)
C23 P23 Hg2 110.9(5)
C311 P31 C321 109.8(6)
C311 P31 C13 108.3(6)
C321 P31 C13 101.9(6)
C311 P31 Hg3 115.8(5)
C321 P31 Hg3 111.8(5)
C13 P31 Hg3 108.3(5)
C341 P32 C331 106.0(6)
C341 P32 C23 107.3(7)
C331 P32 C23 107.1(6)
C341 P32 Hg3 114.3(5)
C331 P32 Hg3 112.0(4)
C23 P32 Hg3 109.9(5)
O2 S1 O1 112.5(7)
O2 S1 O3 111.8(7)
O1 S1 O3 112.3(8)
O2 S1 C1 107.6(8)
O1 S1 C1 105.9(8)
O3 S1 C1 106.3(8)
O4 S2 O5 111.8(9)
O4 S2 O6 115.3(11)
O5 S2 O6 110.1(7)
O4 S2 C2 108.9(11)
O5 S2 C2 106.3(8)
O6 S2 C2 103.7(8)
O9 S3 O7 114.4(10)
O9 S3 O8 114.3(10)
O7 S3 O8 112.0(9)
O9 S3 C3 106.7(13)
O7 S3 C3 104.4(13)
O8 S3 C3 103.8(12)
O10 S4 O12 112.2(13)
O10 S4 O11 112.5(9)
O12 S4 O11 113.1(11)
O10 S4 C4 109.0(13)
O12 S4 C4 103.5(15)
O11 S4 C4 105.8(11)
S1 O1 Hg1 109.8(6)
S1 O2 Hg2 110.9(6)
S1 O3 Hg3 105.7(5)
S2 O4 Hg1 87.3(8)
S2 O5 Hg2 122.0(6)
S2 O6 Hg3 121.8(6)
P21 C12 P12 113.4(8)
P13 C13 P31 113.4(7)
P23 C23 P32 112.5(6)
C112 C111 C116 120.8(15)
C112 C111 P12 119.9(12)
C116 C111 P12 119.3(12)
C111 C112 C113 122.1(17)
C112 C113 C114 117.2(18)
C115 C114 C113 120.4(16)
C116 C115 C114 120.3(16)
C115 C116 C111 118.9(16)
C122 C121 C126 117.4(16)
C122 C121 P12 122.3(14)
C126 C121 P12 120.2(13)
C123 C122 C121 121.7(23)
C122 C123 C124 118.5(26)
C125 C124 C123 122.2(21)
C124 C125 C126 119.9(22)
C125 C126 C121 120.0(18)
C136 C131 C132 119.4(14)
C136 C131 P13 120.5(11)
C132 C131 P13 119.9(11)
C133 C132 C131 119.7(16)
C134 C133 C132 120.5(17)
C133 C134 C135 121.6(17)
C134 C135 C136 118.1(16)
C131 C136 C135 120.4(15)
C146 C141 C142 121.2(16)
C146 C141 P13 120.9(14)
C142 C141 P13 117.9(12)
C143 C142 C141 118.1(18)
C144 C143 C142 120.7(20)
C143 C144 C145 121.1(19)
C146 C145 C144 120.8(23)
C141 C146 C145 118.1(21)
C216 C211 C212 119.0(15)
C216 C211 P21 121.8(13)
C212 C211 P21 119.2(13)
C213 C212 C211 119.7(20)
C212 C213 C214 121.6(21)
C213 C214 C215 119.1(17)
C216 C215 C214 119.9(22)
C215 C216 C211 120.4(21)
C226 C221 C222 117.4(14)
C226 C221 P21 122.0(11)
C222 C221 P21 120.6(12)
C223 C222 C221 119.5(15)
C224 C223 C222 119.5(17)
C223 C224 C225 123.7(19)
C224 C225 C226 119.1(19)
C225 C226 C221 120.6(16)
C236 C231 C232 118.1(15)
C236 C231 P23 123.9(13)
C232 C231 P23 118.0(12)
C233 C232 C231 120.7(17)
C232 C233 C234 120.5(18)
C235 C234 C233 120.0(16)
C234 C235 C236 120.9(16)
C235 C236 C231 119.7(16)
C246 C241 C242 122.0(13)
C246 C241 P23 119.1(10)
C242 C241 P23 118.8(11)
C241 C242 C243 117.7(14)
C244 C243 C242 121.3(16)
C243 C244 C245 121.6(16)
C244 C245 C246 118.5(16)
C241 C246 C245 119.0(15)
C312 C311 C316 123.5(15)
C312 C311 P31 120.0(12)
C316 C311 P31 116.5(12)
C311 C312 C313 115.6(18)
C314 C313 C312 123.6(20)
C313 C314 C315 119.4(18)
C314 C315 C316 120.7(20)
C311 C316 C315 117.0(18)
C326 C321 C322 121.0(13)
C326 C321 P31 118.3(11)
C322 C321 P31 120.7(11)
C321 C322 C323 118.9(14)
C324 C323 C322 119.2(15)
C325 C324 C323 120.5(15)
C326 C325 C324 119.7(16)
C321 C326 C325 120.7(14)
C336 C331 C332 119.9(12)
C336 C331 P32 122.5(11)
C332 C331 P32 116.8(10)
C331 C332 C333 118.2(15)
C334 C333 C332 121.1(17)
C333 C334 C335 121.8(16)
C334 C335 C336 118.3(16)
C331 C336 C335 120.3(15)
C346 C341 C342 118.2(13)
C346 C341 P32 119.9(11)
C342 C341 P32 121.8(11)
C343 C342 C341 119.4(14)
C342 C343 C344 119.0(16)
C345 C344 C343 122.3(17)
C346 C345 C344 117.8(16)
C345 C346 C341 123.0(14)

loop_
_geom_bond_atom_site_label_1
_geom_bond_atom_site_label_2
_geom_bond_distance
Hg1 P12 2.515(4)
Hg1 P13 2.522(4)
Hg1 O1 2.630(11)
Hg1 Hg3 2.7449(11)
Hg1 Hg2 2.8191(9)
Hg1 O4 3.97(2)
Hg2 P21 2.523(3)
Hg2 P23 2.542(3)
Hg2 O5 2.685(10)
Hg2 Hg3 2.7780(9)
Hg2 O2 2.981(11)
Hg3 P31 2.502(3)
Hg3 P32 2.511(3)
Hg3 O6 2.516(12)
Hg3 O3 3.264(11)
P12 C121 1.80(2)
P12 C12 1.832(15)
P12 C111 1.84(2)
P13 C131 1.807(14)
P13 C141 1.82(2)
P13 C13 1.826(14)
P21 C221 1.801(14)
P21 C12 1.81(2)
P21 C211 1.829(14)
P23 C241 1.801(13)
P23 C231 1.81(2)
P23 C23 1.809(13)
P31 C311 1.837(14)
P31 C321 1.842(14)
P31 C13 1.860(14)
P32 C341 1.785(14)
P32 C331 1.815(12)
P32 C23 1.851(13)
S1 O2 1.402(11)
S1 O1 1.459(12)
S1 O3 1.484(11)
S1 C1 1.74(2)
S2 O4 1.439(14)
S2 O5 1.450(11)
S2 O6 1.460(12)
S2 C2 1.74(2)
S3 O9 1.430(13)
S3 O7 1.440(13)
S3 O8 1.449(14)
S3 C3 1.79(2)
S4 O10 1.410(14)
S4 O12 1.44(2)
S4 O11 1.465(14)
S4 C4 1.75(2)
C111 C112 1.33(2)
C111 C116 1.41(2)
C112 C113 1.36(2)
C113 C114 1.43(3)
C114 C115 1.37(3)
C115 C116 1.36(2)
C121 C122 1.39(3)
C121 C126 1.42(2)
C122 C123 1.36(3)
C123 C124 1.40(4)
C124 C125 1.32(3)
C125 C126 1.39(3)
C131 C136 1.36(2)
C131 C132 1.39(2)
C132 C133 1.39(3)
C133 C134 1.35(3)
C134 C135 1.37(3)
C135 C136 1.43(2)
C141 C146 1.36(2)
C141 C142 1.40(2)
C142 C143 1.40(3)
C143 C144 1.30(3)
C144 C145 1.39(4)
C145 C146 1.38(3)
C211 C216 1.38(3)
C211 C212 1.40(2)
C212 C213 1.35(3)
C213 C214 1.35(3)
C214 C215 1.41(3)
C215 C216 1.35(3)
C221 C226 1.38(2)
C221 C222 1.41(2)
C222 C223 1.39(2)
C223 C224 1.29(3)
C224 C225 1.35(3)
C225 C226 1.37(2)
C231 C236 1.40(2)
C231 C232 1.42(2)
C232 C233 1.36(2)
C233 C234 1.39(3)
C234 C235 1.36(3)
C235 C236 1.40(2)
C241 C246 1.38(2)
C241 C242 1.40(2)
C242 C243 1.42(2)
C243 C244 1.33(3)
C244 C245 1.42(3)
C245 C246 1.42(2)
C311 C312 1.37(2)
C311 C316 1.38(2)
C312 C313 1.38(2)
C313 C314 1.35(3)
C314 C315 1.36(3)
C315 C316 1.40(3)
C321 C326 1.35(2)
C321 C322 1.38(2)
C322 C323 1.39(2)
C323 C324 1.38(3)
C324 C325 1.37(3)
C325 C326 1.36(2)
C331 C336 1.38(2)
C331 C332 1.39(2)
C332 C333 1.39(2)
C333 C334 1.33(3)
C334 C335 1.38(3)
C335 C336 1.40(2)
C341 C346 1.38(2)
C341 C342 1.43(2)
C342 C343 1.37(2)
C343 C344 1.40(3)
C344 C345 1.38(3)
C345 C346 1.36(2)
